data_4020592
loop_
_publ_author_name
'Santosh K. Tripathi'
'Upali Patel'
'Dipankar Roy'
'Raghavan B. Sunoj'
'Harkesh B. Singh'
'Gotthelf Wolmersh\"auser'
'Ray J. Butcher'

_publ_section_title
;
 o-Hydroxylmethylphenylchalcogens: Synthesis,
 Intramolecular Nonbonded Chalcogen&#x00B7;&#x00B7;&#x00B7;OH Interactions,
 and Glutathione Peroxidase-like Activity
;
_journal_name_full 'Journal of Organic Chemistry'
_journal_page_first 9237
_journal_page_last 9247
_journal_paper_doi 10.1021/jo051309+
_journal_volume 70
_journal_year 2005
_chemical_formula_sum 'C7 H6 O2 Se'
_chemical_formula_weight 201.08
_space_group_IT_number 61
_symmetry_cell_setting orthorhombic
_symmetry_space_group_name_Hall '-P 2ac 2ab'
_symmetry_space_group_name_H-M 'P b c a'
_cell_angle_alpha 90.00
_cell_angle_beta 90.00
_cell_angle_gamma 90.00
_cell_formula_units_Z 8
_cell_length_a 6.4768(6)
_cell_length_b 15.168(2)
_cell_length_c 13.6745(14)
_cell_measurement_temperature 293(2)
_cell_volume 1343.3(3)
_diffrn_ambient_temperature 293(2)
_exptl_crystal_density_diffrn 1.988
_cod_depositor_comments
;
The following automatic conversions were performed:
'_symmetry_cell_setting' value 'Orthorhombic' changed to 'orthorhombic'
according to '/home/saulius/struct/CIF-dictionaries/cif_core.dic'
dictionary named 'cif_core.dic' version 2.4.1 from 2010-06-29.

Automatic conversion script
Id: cif_fix_enum 1527 2010-12-29 10:47:43Z saulius 
;
_cod_database_code 4020592

loop_
_symmetry_equiv_pos_as_xyz
'x, y, z'
'-x+1/2, -y, z+1/2'
'-x, y+1/2, -z+1/2'
'x+1/2, -y+1/2, -z'
'-x, -y, -z'
'x-1/2, y, -z-1/2'
'x, -y-1/2, z-1/2'
'-x-1/2, y-1/2, z'

loop_
_atom_site_label
_atom_site_type_symbol
_atom_site_fract_x
_atom_site_fract_y
_atom_site_fract_z
_atom_site_U_iso_or_equiv
_atom_site_adp_type
_atom_site_occupancy
_atom_site_calc_flag
_atom_site_refinement_flags
_atom_site_disorder_assembly
_atom_site_disorder_group
Se Se 0.49450(14) -0.00798(3) 0.34661(4) 0.03480(17) Uani 1 d . . .
O1 O 0.2913(7) -0.0090(3) 0.4357(3) 0.0444(11) Uani 1 d . . .
O2 O 0.3779(8) -0.0143(3) 0.2412(4) 0.0452(12) Uani 1 d . . .
C1 C 0.5051(15) 0.1185(3) 0.3664(4) 0.0325(13) Uani 1 d . . .
C2 C 0.6451(12) 0.1754(4) 0.3287(5) 0.0375(17) Uani 1 d . . .
H2 H 0.7643 0.1549 0.2984 0.045 Uiso 1 calc R . .
C3 C 0.6063(13) 0.2653(4) 0.3365(5) 0.0430(18) Uani 1 d . . .
H3 H 0.7026 0.3062 0.3144 0.052 Uiso 1 calc R . .
C4 C 0.4221(13) 0.2929(4) 0.3775(5) 0.043(2) Uani 1 d . . .
H4 H 0.3927 0.3528 0.3796 0.052 Uiso 1 calc R . .
C5 C 0.2814(12) 0.2344(4) 0.4152(5) 0.0402(18) Uani 1 d . . .
H5 H 0.1605 0.2544 0.4444 0.048 Uiso 1 calc R . .
C6 C 0.3232(11) 0.1441(4) 0.4089(5) 0.0350(15) Uani 1 d . . .
C7 C 0.1818(12) 0.0723(4) 0.4422(5) 0.0430(17) Uani 1 d . . .
H7A H 0.1388 0.0828 0.5092 0.052 Uiso 1 calc R . .
H7B H 0.0597 0.0704 0.4012 0.052 Uiso 1 calc R . .

loop_
_atom_site_aniso_label
_atom_site_aniso_U_11
_atom_site_aniso_U_22
_atom_site_aniso_U_33
_atom_site_aniso_U_23
_atom_site_aniso_U_13
_atom_site_aniso_U_12
Se 0.0312(3) 0.0264(2) 0.0468(3) 0.0004(3) 0.0008(4) 0.0009(5)
O1 0.038(3) 0.035(2) 0.061(3) 0.004(2) 0.008(2) -0.004(2)
O2 0.041(3) 0.037(2) 0.057(3) -0.011(2) 0.005(2) 0.001(2)
C1 0.037(4) 0.0229(19) 0.038(3) 0.0031(18) 0.005(5) 0.005(5)
C2 0.035(5) 0.036(3) 0.042(4) -0.006(3) 0.006(3) 0.000(3)
C3 0.061(5) 0.029(3) 0.039(4) 0.001(3) 0.006(4) -0.010(3)
C4 0.054(7) 0.032(3) 0.044(4) -0.008(3) -0.009(4) 0.006(3)
C5 0.044(6) 0.037(4) 0.040(4) -0.007(3) -0.002(4) 0.008(3)
C6 0.032(5) 0.043(3) 0.030(4) -0.005(3) -0.003(3) -0.004(3)
C7 0.028(5) 0.049(4) 0.052(5) 0.003(3) 0.007(4) -0.006(3)

loop_
_geom_bond_atom_site_label_1
_geom_bond_atom_site_label_2
_geom_bond_distance
_geom_bond_site_symmetry_2
_geom_bond_publ_flag
Se O2 1.630(5) . ?
Se O1 1.794(5) . ?
Se C1 1.939(4) . ?
O1 C7 1.425(8) . ?
C1 C2 1.353(9) . ?
C1 C6 1.369(11) . ?
C2 C3 1.391(8) . ?
C3 C4 1.383(10) . ?
C4 C5 1.372(10) . ?
C5 C6 1.399(8) . ?
C6 C7 1.494(9) . ?

loop_
_cod_related_entry_id
_cod_related_entry_database
_cod_related_entry_code
1 ChemSpider 9473571
